data_4330168
loop_
_publ_author_name
'Peter E. Sues'
'Alan J. Lough'
'Robert H. Morris'

_publ_section_title
;
 Synthesis, Characterization, and Activity of Yttrium(III) Nitrate
 Complexes Bearing Tripodal Phosphine Oxide and Mixed Phosphine-Phosphine
 Oxide Ligands
;
_journal_name_full 'Inorganic Chemistry'
_journal_page_first 9322
_journal_page_last 9332
_journal_paper_doi 10.1021/ic3010147
_journal_volume 51
_journal_year 2012
_chemical_formula_moiety 'C50 H57 O3 P3, 2(H2 O)'
_chemical_formula_sum 'C50 H61 O5 P3'
_chemical_formula_weight 834.90
_chemical_name_systematic
; 
 ? 
;
_space_group_IT_number 2
_symmetry_cell_setting triclinic
_symmetry_space_group_name_Hall '-P 1'
_symmetry_space_group_name_H-M 'P -1'
_atom_sites_solution_hydrogens geom
_atom_sites_solution_primary direct
_atom_sites_solution_secondary difmap
_audit_creation_method SHELXL-97
_cell_angle_alpha 82.379(5)
_cell_angle_beta 79.060(5)
_cell_angle_gamma 75.520(4)
_cell_formula_units_Z 2
_cell_length_a 8.5322(8)
_cell_length_b 14.5956(13)
_cell_length_c 19.4546(17)
_cell_measurement_reflns_used 17529
_cell_measurement_temperature 150(1)
_cell_measurement_theta_max 25.2
_cell_measurement_theta_min 2.6
_cell_volume 2293.9(4)
_computing_cell_refinement 'Denzo-SMN (Otwinowski & Minor, 1997)'
_computing_data_collection 'Collect (Nonius B.V., 1997-2002)'
_computing_data_reduction Denzo-SMN
_computing_molecular_graphics 'PLATON (Spek, 2009)'
_computing_publication_material 'SHELXTL V6.1'
_computing_structure_refinement 'SHELXTL V6.1 (Sheldrick, 2008)'
_computing_structure_solution 'SIR-92 (Altomare et al., 1994)'
_diffrn_ambient_temperature 150(1)
_diffrn_detector_area_resol_mean 9
_diffrn_measured_fraction_theta_full 0.924
_diffrn_measured_fraction_theta_max 0.924
_diffrn_measurement_device_type 'Nonius KappaCCD'
_diffrn_measurement_method '\f scans and \w scans with \k offsets'
_diffrn_radiation_monochromator graphite
_diffrn_radiation_source 'fine-focus sealed tube'
_diffrn_radiation_type MoK\a
_diffrn_radiation_wavelength 0.71073
_diffrn_reflns_av_R_equivalents 0.0809
_diffrn_reflns_av_sigmaI/netI 0.1144
_diffrn_reflns_limit_h_max 10
_diffrn_reflns_limit_h_min -9
_diffrn_reflns_limit_k_max 17
_diffrn_reflns_limit_k_min -17
_diffrn_reflns_limit_l_max 23
_diffrn_reflns_limit_l_min -23
_diffrn_reflns_number 17529
_diffrn_reflns_theta_full 25.23
_diffrn_reflns_theta_max 25.23
_diffrn_reflns_theta_min 2.58
_exptl_absorpt_coefficient_mu 0.175
_exptl_absorpt_correction_T_max 0.989
_exptl_absorpt_correction_T_min 0.841
_exptl_absorpt_correction_type multi-scan
_exptl_absorpt_process_details
;
multi-scan from symmetry-related measurements 
 Sortav (Blessing 1995)
;
_exptl_crystal_colour colourless
_exptl_crystal_density_diffrn 1.209
_exptl_crystal_description block
_exptl_crystal_F_000 892
_exptl_crystal_size_max 0.20
_exptl_crystal_size_mid 0.18
_exptl_crystal_size_min 0.12
_refine_diff_density_max 0.280
_refine_diff_density_min -0.417
_refine_diff_density_rms 0.061
_refine_ls_extinction_method none
_refine_ls_goodness_of_fit_ref 1.016
_refine_ls_hydrogen_treatment constr
_refine_ls_matrix_type full
_refine_ls_number_parameters 535
_refine_ls_number_reflns 7649
_refine_ls_number_restraints 0
_refine_ls_restrained_S_all 1.016
_refine_ls_R_factor_all 0.1394
_refine_ls_R_factor_gt 0.0688
_refine_ls_shift/su_max 0.000
_refine_ls_shift/su_mean 0.000
_refine_ls_structure_factor_coef Fsqd
_refine_ls_weighting_details 'calc w=1/[\s^2^(Fo^2^)+(0.0789P)^2^+0.6615P] where P=(Fo^2^+2Fc^2^)/3'
_refine_ls_weighting_scheme calc
_refine_ls_wR_factor_gt 0.1517
_refine_ls_wR_factor_ref 0.1879
_reflns_number_gt 4329
_reflns_number_total 7649
_reflns_threshold_expression I>2\s(I)
_cod_data_source_file ic3010147_si_002_4.cif
_cod_data_source_block k1184_1d
_cod_database_code 4330168

loop_
_symmetry_equiv_pos_as_xyz
'x, y, z'
'-x, -y, -z'

loop_
_atom_site_label
_atom_site_type_symbol
_atom_site_fract_x
_atom_site_fract_y
_atom_site_fract_z
_atom_site_U_iso_or_equiv
_atom_site_adp_type
_atom_site_occupancy
_atom_site_symmetry_multiplicity
_atom_site_calc_flag
_atom_site_refinement_flags
P3 P 0.79422(12) 0.13826(8) 0.84641(6) 0.0398(3) Uani 1 1 d .
P1 P 0.75253(12) 0.28691(8) 0.64421(6) 0.0375(3) Uani 1 1 d .
P2 P 0.74351(12) 0.35948(8) 0.82752(6) 0.0414(3) Uani 1 1 d .
O1 O 0.5796(3) 0.2776(2) 0.65570(15) 0.0437(8) Uani 1 1 d .
O2 O 0.9120(3) 0.3764(2) 0.81191(15) 0.0455(8) Uani 1 1 d .
O3 O 0.9670(3) 0.1183(2) 0.85774(15) 0.0466(8) Uani 1 1 d .
C1 C 0.7359(5) 0.2507(3) 0.7924(2) 0.0372(10) Uani 1 1 d .
H1A H 0.6214 0.2574 0.7840 0.045 Uiso 1 1 calc R
C2 C 0.8530(5) 0.2417(3) 0.7197(2) 0.0405(11) Uani 1 1 d .
H2A H 0.9073 0.1738 0.7154 0.049 Uiso 1 1 calc R
H2B H 0.9396 0.2761 0.7190 0.049 Uiso 1 1 calc R
C3 C 0.6678(5) 0.3578(3) 0.9208(2) 0.0430(11) Uani 1 1 d .
C4 C 0.7800(5) 0.3542(3) 0.9643(2) 0.0473(12) Uani 1 1 d .
H4A H 0.8925 0.3479 0.9446 0.057 Uiso 1 1 calc R
C5 C 0.7316(5) 0.3596(4) 1.0362(3) 0.0552(14) Uani 1 1 d .
C6 C 0.5671(5) 0.3679(3) 1.0631(3) 0.0522(13) Uani 1 1 d .
H6A H 0.5321 0.3712 1.1123 0.063 Uiso 1 1 calc R
C7 C 0.4509(5) 0.3716(3) 1.0206(2) 0.0471(12) Uani 1 1 d .
C8 C 0.5016(5) 0.3665(3) 0.9497(2) 0.0463(12) Uani 1 1 d .
H8A H 0.4239 0.3689 0.9201 0.056 Uiso 1 1 calc R
C9 C 0.2735(5) 0.3800(4) 1.0529(3) 0.0620(15) Uani 1 1 d .
H9A H 0.2067 0.3902 1.0156 0.093 Uiso 1 1 calc R
H9B H 0.2369 0.4338 1.0819 0.093 Uiso 1 1 calc R
H9C H 0.2615 0.3214 1.0823 0.093 Uiso 1 1 calc R
C10 C 0.8528(6) 0.3582(5) 1.0829(3) 0.088(2) Uani 1 1 d .
H10A H 0.8084 0.3395 1.1315 0.131 Uiso 1 1 calc R
H10B H 0.8741 0.4216 1.0800 0.131 Uiso 1 1 calc R
H10C H 0.9555 0.3125 1.0677 0.131 Uiso 1 1 calc R
C11 C 0.5982(5) 0.4517(3) 0.7870(2) 0.0408(11) Uani 1 1 d .
C12 C 0.4410(5) 0.4432(3) 0.7821(2) 0.0433(12) Uani 1 1 d .
H12A H 0.4119 0.3840 0.7963 0.052 Uiso 1 1 calc R
C13 C 0.3273(5) 0.5193(3) 0.7570(2) 0.0417(11) Uani 1 1 d .
C14 C 0.3752(5) 0.6044(3) 0.7350(2) 0.0443(11) Uani 1 1 d .
H14A H 0.2988 0.6572 0.7172 0.053 Uiso 1 1 calc R
C15 C 0.5319(5) 0.6147(3) 0.7384(2) 0.0443(12) Uani 1 1 d .
C16 C 0.6422(5) 0.5381(3) 0.7645(2) 0.0430(12) Uani 1 1 d .
H16A H 0.7492 0.5441 0.7672 0.052 Uiso 1 1 calc R
C17 C 0.1558(5) 0.5102(3) 0.7559(2) 0.0511(12) Uani 1 1 d .
H17A H 0.1607 0.4564 0.7296 0.077 Uiso 1 1 calc R
H17B H 0.0949 0.5687 0.7331 0.077 Uiso 1 1 calc R
H17C H 0.1002 0.4996 0.8042 0.077 Uiso 1 1 calc R
C18 C 0.5777(6) 0.7092(3) 0.7157(3) 0.0582(14) Uani 1 1 d .
H18A H 0.6819 0.6995 0.6831 0.087 Uiso 1 1 calc R
H18B H 0.5892 0.7372 0.7571 0.087 Uiso 1 1 calc R
H18C H 0.4916 0.7522 0.6923 0.087 Uiso 1 1 calc R
C19 C 0.7595(5) 0.0524(3) 0.7953(2) 0.0388(11) Uani 1 1 d .
C20 C 0.8745(5) -0.0329(3) 0.7900(2) 0.0463(12) Uani 1 1 d .
H20A H 0.9681 -0.0438 0.8124 0.056 Uiso 1 1 calc R
C21 C 0.8555(5) -0.1030(3) 0.7525(2) 0.0493(12) Uani 1 1 d .
C22 C 0.7198(6) -0.0840(3) 0.7189(2) 0.0537(13) Uani 1 1 d .
H22A H 0.7074 -0.1309 0.6922 0.064 Uiso 1 1 calc R
C23 C 0.6018(5) 0.0005(3) 0.7227(2) 0.0482(12) Uani 1 1 d .
C24 C 0.6232(5) 0.0686(3) 0.7620(2) 0.0442(11) Uani 1 1 d .
H24A H 0.5434 0.1270 0.7661 0.053 Uiso 1 1 calc R
C25 C 0.9786(6) -0.1972(4) 0.7481(3) 0.0736(17) Uani 1 1 d .
H25A H 0.9895 -0.2195 0.7017 0.110 Uiso 1 1 calc R
H25B H 0.9412 -0.2437 0.7845 0.110 Uiso 1 1 calc R
H25C H 1.0852 -0.1896 0.7551 0.110 Uiso 1 1 calc R
C26 C 0.4565(6) 0.0176(4) 0.6865(3) 0.0689(16) Uani 1 1 d .
H26A H 0.4731 -0.0319 0.6546 0.103 Uiso 1 1 calc R
H26B H 0.4430 0.0800 0.6595 0.103 Uiso 1 1 calc R
H26C H 0.3579 0.0160 0.7215 0.103 Uiso 1 1 calc R
C27 C 0.6520(5) 0.1357(3) 0.9273(2) 0.0381(10) Uani 1 1 d .
C28 C 0.7167(5) 0.1205(3) 0.9892(2) 0.0416(11) Uani 1 1 d .
H28A H 0.8306 0.1155 0.9871 0.050 Uiso 1 1 calc R
C29 C 0.6183(5) 0.1125(3) 1.0542(2) 0.0471(12) Uani 1 1 d .
C30 C 0.4525(5) 0.1176(3) 1.0553(2) 0.0485(12) Uani 1 1 d .
H30A H 0.3841 0.1108 1.0994 0.058 Uiso 1 1 calc R
C31 C 0.3832(5) 0.1323(3) 0.9945(2) 0.0446(12) Uani 1 1 d .
C32 C 0.4859(5) 0.1412(3) 0.9297(2) 0.0403(11) Uani 1 1 d .
H32A H 0.4419 0.1510 0.8873 0.048 Uiso 1 1 calc R
C33 C 0.6900(6) 0.0956(4) 1.1215(2) 0.0687(16) Uani 1 1 d .
H33A H 0.7332 0.1501 1.1266 0.103 Uiso 1 1 calc R
H33B H 0.7790 0.0381 1.1198 0.103 Uiso 1 1 calc R
H33C H 0.6044 0.0875 1.1617 0.103 Uiso 1 1 calc R
C34 C 0.2024(5) 0.1380(4) 0.9970(3) 0.0577(14) Uani 1 1 d .
H34A H 0.1523 0.1223 1.0454 0.087 Uiso 1 1 calc R
H34B H 0.1898 0.0929 0.9665 0.087 Uiso 1 1 calc R
H34C H 0.1481 0.2026 0.9807 0.087 Uiso 1 1 calc R
C35 C 0.7693(4) 0.4073(3) 0.6182(2) 0.0371(10) Uani 1 1 d .
C36 C 0.6353(5) 0.4712(3) 0.5968(2) 0.0405(11) Uani 1 1 d .
H36A H 0.5351 0.4519 0.6013 0.049 Uiso 1 1 calc R
C37 C 0.6424(5) 0.5628(3) 0.5690(2) 0.0434(11) Uani 1 1 d .
C38 C 0.7919(5) 0.5885(3) 0.5640(2) 0.0431(11) Uani 1 1 d .
H38A H 0.8001 0.6506 0.5442 0.052 Uiso 1 1 calc R
C39 C 0.9271(5) 0.5278(3) 0.5864(2) 0.0394(11) Uani 1 1 d .
C40 C 0.9176(4) 0.4361(3) 0.6134(2) 0.0388(11) Uani 1 1 d .
H40A H 1.0103 0.3929 0.6287 0.047 Uiso 1 1 calc R
C41 C 0.4972(5) 0.6316(3) 0.5437(3) 0.0536(13) Uani 1 1 d .
H41A H 0.4077 0.5995 0.5470 0.080 Uiso 1 1 calc R
H41B H 0.5287 0.6550 0.4947 0.080 Uiso 1 1 calc R
H41C H 0.4606 0.6852 0.5729 0.080 Uiso 1 1 calc R
C42 C 1.0856(5) 0.5604(3) 0.5786(2) 0.0488(12) Uani 1 1 d .
H42A H 1.1220 0.5787 0.5290 0.073 Uiso 1 1 calc R
H42B H 1.1701 0.5085 0.5960 0.073 Uiso 1 1 calc R
H42C H 1.0671 0.6150 0.6059 0.073 Uiso 1 1 calc R
C43 C 0.8779(4) 0.2184(3) 0.5739(2) 0.0372(10) Uani 1 1 d .
C44 C 0.7993(5) 0.1836(3) 0.5303(2) 0.0412(11) Uani 1 1 d .
H44A H 0.6831 0.1942 0.5392 0.049 Uiso 1 1 calc R
C45 C 0.8875(5) 0.1338(3) 0.4741(2) 0.0430(11) Uani 1 1 d .
C46 C 1.0565(5) 0.1185(3) 0.4632(2) 0.0468(12) Uani 1 1 d .
H46A H 1.1184 0.0835 0.4252 0.056 Uiso 1 1 calc R
C47 C 1.1396(5) 0.1522(3) 0.5057(2) 0.0427(11) Uani 1 1 d .
C48 C 1.0488(4) 0.2034(3) 0.5616(2) 0.0406(11) Uani 1 1 d .
H48A H 1.1027 0.2279 0.5910 0.049 Uiso 1 1 calc R
C49 C 0.8002(5) 0.0977(4) 0.4264(3) 0.0587(14) Uani 1 1 d .
H49A H 0.8746 0.0431 0.4041 0.088 Uiso 1 1 calc R
H49B H 0.7660 0.1482 0.3901 0.088 Uiso 1 1 calc R
H49C H 0.7034 0.0783 0.4541 0.088 Uiso 1 1 calc R
C50 C 1.3249(5) 0.1340(3) 0.4925(2) 0.0536(13) Uani 1 1 d .
H50A H 1.3720 0.0655 0.4929 0.080 Uiso 1 1 calc R
H50B H 1.3612 0.1594 0.5293 0.080 Uiso 1 1 calc R
H50C H 1.3614 0.1654 0.4466 0.080 Uiso 1 1 calc R
O1W O 0.1975(3) 0.2336(2) 0.81446(18) 0.0681(10) Uani 1 1 d .
H1WA H 0.1217 0.2822 0.8222 0.102 Uiso 1 1 d R
H1WB H 0.1345 0.1964 0.8180 0.102 Uiso 1 1 d R
O2W O 0.2558(3) 0.2758(2) 0.66584(18) 0.0649(10) Uani 1 1 d .
H2WA H 0.3590 0.2668 0.6598 0.097 Uiso 1 1 d R
H2WB H 0.2529 0.2388 0.7028 0.097 Uiso 1 1 d R

loop_
_atom_site_aniso_label
_atom_site_aniso_U_11
_atom_site_aniso_U_22
_atom_site_aniso_U_33
_atom_site_aniso_U_23
_atom_site_aniso_U_13
_atom_site_aniso_U_12
P3 0.0355(6) 0.0432(7) 0.0400(7) -0.0078(6) -0.0003(5) -0.0101(5)
P1 0.0289(6) 0.0417(7) 0.0409(7) -0.0076(6) 0.0005(5) -0.0085(5)
P2 0.0337(6) 0.0431(7) 0.0473(7) -0.0119(6) 0.0024(5) -0.0116(5)
O1 0.0291(15) 0.0502(19) 0.0512(19) -0.0074(16) -0.0008(13) -0.0110(13)
O2 0.0305(15) 0.0490(19) 0.058(2) -0.0127(16) 0.0016(13) -0.0136(13)
O3 0.0357(16) 0.0516(19) 0.0513(19) -0.0082(16) -0.0030(13) -0.0091(14)
C1 0.033(2) 0.040(3) 0.038(2) -0.007(2) -0.0008(18) -0.0098(19)
C2 0.034(2) 0.039(3) 0.046(3) -0.008(2) 0.0008(19) -0.0082(19)
C3 0.038(2) 0.040(3) 0.050(3) -0.017(2) 0.003(2) -0.009(2)
C4 0.039(2) 0.055(3) 0.050(3) -0.019(3) -0.001(2) -0.012(2)
C5 0.046(3) 0.070(4) 0.052(3) -0.024(3) -0.003(2) -0.012(2)
C6 0.051(3) 0.058(3) 0.046(3) -0.017(3) 0.004(2) -0.013(2)
C7 0.040(2) 0.043(3) 0.055(3) -0.016(2) 0.005(2) -0.008(2)
C8 0.039(2) 0.049(3) 0.053(3) -0.010(2) 0.000(2) -0.016(2)
C9 0.047(3) 0.076(4) 0.060(3) -0.016(3) 0.011(2) -0.019(3)
C10 0.062(3) 0.150(6) 0.058(4) -0.037(4) -0.006(3) -0.028(4)
C11 0.037(2) 0.040(3) 0.041(3) -0.013(2) 0.0056(19) -0.007(2)
C12 0.040(2) 0.042(3) 0.047(3) -0.013(2) 0.007(2) -0.014(2)
C13 0.038(2) 0.040(3) 0.044(3) -0.010(2) 0.002(2) -0.008(2)
C14 0.049(3) 0.035(3) 0.043(3) -0.008(2) 0.003(2) -0.003(2)
C15 0.052(3) 0.033(3) 0.046(3) -0.013(2) 0.004(2) -0.012(2)
C16 0.041(2) 0.042(3) 0.046(3) -0.017(2) 0.007(2) -0.016(2)
C17 0.043(3) 0.055(3) 0.056(3) -0.009(3) -0.005(2) -0.013(2)
C18 0.069(3) 0.040(3) 0.064(3) -0.008(3) 0.000(3) -0.017(2)
C19 0.040(2) 0.036(3) 0.039(3) -0.006(2) 0.004(2) -0.011(2)
C20 0.041(2) 0.050(3) 0.045(3) -0.008(2) 0.003(2) -0.010(2)
C21 0.051(3) 0.040(3) 0.052(3) -0.009(2) 0.002(2) -0.006(2)
C22 0.068(3) 0.044(3) 0.052(3) -0.016(3) 0.007(3) -0.024(3)
C23 0.059(3) 0.045(3) 0.042(3) -0.008(2) -0.005(2) -0.014(2)
C24 0.047(3) 0.035(3) 0.048(3) -0.009(2) -0.003(2) -0.005(2)
C25 0.076(4) 0.048(3) 0.088(4) -0.023(3) 0.004(3) -0.003(3)
C26 0.091(4) 0.061(4) 0.065(4) -0.014(3) -0.024(3) -0.025(3)
C27 0.039(2) 0.037(3) 0.039(3) -0.007(2) -0.003(2) -0.0101(19)
C28 0.037(2) 0.043(3) 0.044(3) -0.007(2) -0.005(2) -0.008(2)
C29 0.050(3) 0.050(3) 0.039(3) -0.008(2) -0.003(2) -0.007(2)
C30 0.049(3) 0.046(3) 0.045(3) -0.007(2) 0.006(2) -0.010(2)
C31 0.042(2) 0.040(3) 0.050(3) -0.012(2) 0.003(2) -0.012(2)
C32 0.041(2) 0.038(3) 0.042(3) -0.007(2) -0.003(2) -0.011(2)
C33 0.067(3) 0.096(4) 0.042(3) -0.008(3) -0.004(3) -0.018(3)
C34 0.042(3) 0.068(3) 0.065(3) -0.019(3) 0.006(2) -0.021(2)
C35 0.027(2) 0.046(3) 0.037(2) -0.014(2) 0.0022(18) -0.006(2)
C36 0.031(2) 0.045(3) 0.045(3) -0.008(2) 0.0012(19) -0.010(2)
C37 0.038(2) 0.046(3) 0.045(3) -0.012(2) -0.005(2) -0.004(2)
C38 0.041(3) 0.039(3) 0.050(3) -0.009(2) -0.001(2) -0.011(2)
C39 0.032(2) 0.046(3) 0.042(3) -0.014(2) 0.0021(19) -0.014(2)
C40 0.031(2) 0.047(3) 0.037(2) -0.009(2) -0.0024(18) -0.006(2)
C41 0.048(3) 0.049(3) 0.064(3) -0.002(3) -0.013(2) -0.012(2)
C42 0.042(3) 0.055(3) 0.053(3) -0.007(3) -0.006(2) -0.018(2)
C43 0.034(2) 0.036(2) 0.040(3) -0.006(2) -0.0022(19) -0.0079(19)
C44 0.035(2) 0.043(3) 0.046(3) -0.006(2) -0.006(2) -0.010(2)
C45 0.047(3) 0.035(3) 0.047(3) -0.008(2) -0.007(2) -0.009(2)
C46 0.049(3) 0.045(3) 0.043(3) -0.011(2) 0.003(2) -0.007(2)
C47 0.036(2) 0.041(3) 0.045(3) -0.002(2) -0.001(2) -0.004(2)
C48 0.035(2) 0.043(3) 0.044(3) -0.009(2) -0.0013(19) -0.009(2)
C49 0.062(3) 0.060(3) 0.057(3) -0.018(3) -0.008(2) -0.015(3)
C50 0.040(3) 0.053(3) 0.062(3) -0.015(3) 0.006(2) -0.005(2)
O1W 0.0422(18) 0.079(3) 0.081(3) 0.005(2) -0.0084(17) -0.0183(17)
O2W 0.0383(17) 0.083(3) 0.075(2) -0.007(2) -0.0136(16) -0.0147(17)

loop_
_atom_type_symbol
_atom_type_description
_atom_type_scat_dispersion_real
_atom_type_scat_dispersion_imag
_atom_type_scat_source
C C 0.0033 0.0016 'International Tables Vol C Tables 4.2.6.8 and 6.1.1.4'
H H 0.0000 0.0000 'International Tables Vol C Tables 4.2.6.8 and 6.1.1.4'
O O 0.0106 0.0060 'International Tables Vol C Tables 4.2.6.8 and 6.1.1.4'
P P 0.1023 0.0942 'International Tables Vol C Tables 4.2.6.8 and 6.1.1.4'

loop_
_geom_angle_atom_site_label_1
_geom_angle_atom_site_label_2
_geom_angle_atom_site_label_3
_geom_angle
O3 P3 C27 112.71(19)
O3 P3 C19 112.37(17)
C27 P3 C19 105.89(17)
O3 P3 C1 112.14(18)
C27 P3 C1 110.61(19)
C19 P3 C1 102.5(2)
O1 P1 C35 112.14(18)
O1 P1 C2 113.06(18)
C35 P1 C2 109.52(19)
O1 P1 C43 111.62(16)
C35 P1 C43 105.45(18)
C2 P1 C43 104.51(19)
O2 P2 C11 112.64(19)
O2 P2 C3 110.54(18)
C11 P2 C3 105.65(19)
O2 P2 C1 111.41(16)
C11 P2 C1 104.70(19)
C3 P2 C1 111.66(19)
C2 C1 P2 108.6(3)
C2 C1 P3 107.0(3)
P2 C1 P3 117.2(2)
C2 C1 H1A 107.9
P2 C1 H1A 107.9
P3 C1 H1A 107.9
C1 C2 P1 114.6(3)
C1 C2 H2A 108.6
P1 C2 H2A 108.6
C1 C2 H2B 108.6
P1 C2 H2B 108.6
H2A C2 H2B 107.6
C4 C3 C8 119.4(4)
C4 C3 P2 117.0(3)
C8 C3 P2 123.4(4)
C3 C4 C5 121.3(4)
C3 C4 H4A 119.3
C5 C4 H4A 119.3
C6 C5 C4 117.8(4)
C6 C5 C10 121.1(4)
C4 C5 C10 121.1(4)
C5 C6 C7 122.3(4)
C5 C6 H6A 118.9
C7 C6 H6A 118.9
C8 C7 C6 118.8(4)
C8 C7 C9 121.2(4)
C6 C7 C9 119.9(4)
C7 C8 C3 120.3(4)
C7 C8 H8A 119.8
C3 C8 H8A 119.8
C7 C9 H9A 109.5
C7 C9 H9B 109.5
H9A C9 H9B 109.5
C7 C9 H9C 109.5
H9A C9 H9C 109.5
H9B C9 H9C 109.5
C5 C10 H10A 109.5
C5 C10 H10B 109.5
H10A C10 H10B 109.5
C5 C10 H10C 109.5
H10A C10 H10C 109.5
H10B C10 H10C 109.5
C16 C11 C12 119.3(4)
C16 C11 P2 117.3(3)
C12 C11 P2 123.3(3)
C13 C12 C11 121.3(4)
C13 C12 H12A 119.4
C11 C12 H12A 119.4
C12 C13 C14 117.9(4)
C12 C13 C17 120.4(4)
C14 C13 C17 121.6(4)
C13 C14 C15 122.1(4)
C13 C14 H14A 118.9
C15 C14 H14A 118.9
C16 C15 C14 118.8(4)
C16 C15 C18 120.7(4)
C14 C15 C18 120.5(4)
C15 C16 C11 120.6(4)
C15 C16 H16A 119.7
C11 C16 H16A 119.7
C13 C17 H17A 109.5
C13 C17 H17B 109.5
H17A C17 H17B 109.5
C13 C17 H17C 109.5
H17A C17 H17C 109.5
H17B C17 H17C 109.5
C15 C18 H18A 109.5
C15 C18 H18B 109.5
H18A C18 H18B 109.5
C15 C18 H18C 109.5
H18A C18 H18C 109.5
H18B C18 H18C 109.5
C20 C19 C24 119.4(4)
C20 C19 P3 117.5(3)
C24 C19 P3 123.0(3)
C19 C20 C21 121.1(4)
C19 C20 H20A 119.5
C21 C20 H20A 119.5
C22 C21 C20 118.1(4)
C22 C21 C25 120.6(4)
C20 C21 C25 121.3(5)
C23 C22 C21 122.7(4)
C23 C22 H22A 118.6
C21 C22 H22A 118.6
C22 C23 C24 117.6(4)
C22 C23 C26 121.1(4)
C24 C23 C26 121.4(4)
C19 C24 C23 121.1(4)
C19 C24 H24A 119.5
C23 C24 H24A 119.5
C21 C25 H25A 109.5
C21 C25 H25B 109.5
H25A C25 H25B 109.5
C21 C25 H25C 109.5
H25A C25 H25C 109.5
H25B C25 H25C 109.5
C23 C26 H26A 109.5
C23 C26 H26B 109.5
H26A C26 H26B 109.5
C23 C26 H26C 109.5
H26A C26 H26C 109.5
H26B C26 H26C 109.5
C28 C27 C32 119.8(4)
C28 C27 P3 117.0(3)
C32 C27 P3 123.0(3)
C29 C28 C27 121.4(4)
C29 C28 H28A 119.3
C27 C28 H28A 119.3
C28 C29 C30 117.7(4)
C28 C29 C33 121.0(4)
C30 C29 C33 121.3(4)
C31 C30 C29 122.7(4)
C31 C30 H30A 118.7
C29 C30 H30A 118.7
C30 C31 C32 118.1(4)
C30 C31 C34 121.7(4)
C32 C31 C34 120.3(4)
C27 C32 C31 120.4(4)
C27 C32 H32A 119.8
C31 C32 H32A 119.8
C29 C33 H33A 109.5
C29 C33 H33B 109.5
H33A C33 H33B 109.5
C29 C33 H33C 109.5
H33A C33 H33C 109.5
H33B C33 H33C 109.5
C31 C34 H34A 109.5
C31 C34 H34B 109.5
H34A C34 H34B 109.5
C31 C34 H34C 109.5
H34A C34 H34C 109.5
H34B C34 H34C 109.5
C36 C35 C40 119.5(4)
C36 C35 P1 117.8(3)
C40 C35 P1 122.5(3)
C35 C36 C37 121.8(4)
C35 C36 H36A 119.1
C37 C36 H36A 119.1
C36 C37 C38 117.3(4)
C36 C37 C41 121.8(4)
C38 C37 C41 120.9(4)
C39 C38 C37 122.7(4)
C39 C38 H38A 118.7
C37 C38 H38A 118.7
C38 C39 C40 119.0(4)
C38 C39 C42 119.8(4)
C40 C39 C42 121.2(4)
C39 C40 C35 119.7(4)
C39 C40 H40A 120.1
C35 C40 H40A 120.1
C37 C41 H41A 109.5
C37 C41 H41B 109.5
H41A C41 H41B 109.5
C37 C41 H41C 109.5
H41A C41 H41C 109.5
H41B C41 H41C 109.5
C39 C42 H42A 109.5
C39 C42 H42B 109.5
H42A C42 H42B 109.5
C39 C42 H42C 109.5
H42A C42 H42C 109.5
H42B C42 H42C 109.5
C44 C43 C48 120.1(3)
C44 C43 P1 118.2(3)
C48 C43 P1 121.7(3)
C45 C44 C43 121.1(4)
C45 C44 H44A 119.4
C43 C44 H44A 119.4
C46 C45 C44 118.0(4)
C46 C45 C49 121.5(4)
C44 C45 C49 120.5(4)
C45 C46 C47 122.5(4)
C45 C46 H46A 118.7
C47 C46 H46A 118.7
C46 C47 C48 118.7(4)
C46 C47 C50 121.2(3)
C48 C47 C50 120.1(4)
C47 C48 C43 119.5(4)
C47 C48 H48A 120.2
C43 C48 H48A 120.2
C45 C49 H49A 109.5
C45 C49 H49B 109.5
H49A C49 H49B 109.5
C45 C49 H49C 109.5
H49A C49 H49C 109.5
H49B C49 H49C 109.5
C47 C50 H50A 109.5
C47 C50 H50B 109.5
H50A C50 H50B 109.5
C47 C50 H50C 109.5
H50A C50 H50C 109.5
H50B C50 H50C 109.5
H1WA O1W H1WB 95.0
H2WA O2W H2WB 93.0

loop_
_geom_bond_atom_site_label_1
_geom_bond_atom_site_label_2
_geom_bond_distance
P3 O3 1.483(3)
P3 C27 1.798(4)
P3 C19 1.810(4)
P3 C1 1.838(5)
P1 O1 1.488(3)
P1 C35 1.797(4)
P1 C2 1.807(5)
P1 C43 1.812(4)
P2 O2 1.487(3)
P2 C11 1.795(5)
P2 C3 1.805(4)
P2 C1 1.829(4)
C1 C2 1.570(5)
C1 H1A 1.0000
C2 H2A 0.9900
C2 H2B 0.9900
C3 C4 1.381(6)
C3 C8 1.404(5)
C4 C5 1.389(6)
C4 H4A 0.9500
C5 C6 1.382(6)
C5 C10 1.495(6)
C6 C7 1.394(6)
C6 H6A 0.9500
C7 C8 1.371(6)
C7 C9 1.506(5)
C8 H8A 0.9500
C9 H9A 0.9800
C9 H9B 0.9800
C9 H9C 0.9800
C10 H10A 0.9800
C10 H10B 0.9800
C10 H10C 0.9800
C11 C16 1.397(6)
C11 C12 1.399(5)
C12 C13 1.382(6)
C12 H12A 0.9500
C13 C14 1.393(6)
C13 C17 1.506(5)
C14 C15 1.397(5)
C14 H14A 0.9500
C15 C16 1.378(6)
C15 C18 1.515(6)
C16 H16A 0.9500
C17 H17A 0.9800
C17 H17B 0.9800
C17 H17C 0.9800
C18 H18A 0.9800
C18 H18B 0.9800
C18 H18C 0.9800
C19 C20 1.382(6)
C19 C24 1.390(6)
C20 C21 1.390(5)
C20 H20A 0.9500
C21 C22 1.388(6)
C21 C25 1.508(6)
C22 C23 1.384(6)
C22 H22A 0.9500
C23 C24 1.398(5)
C23 C26 1.492(6)
C24 H24A 0.9500
C25 H25A 0.9800
C25 H25B 0.9800
C25 H25C 0.9800
C26 H26A 0.9800
C26 H26B 0.9800
C26 H26C 0.9800
C27 C28 1.388(6)
C27 C32 1.391(5)
C28 C29 1.387(6)
C28 H28A 0.9500
C29 C30 1.394(6)
C29 C33 1.513(6)
C30 C31 1.390(6)
C30 H30A 0.9500
C31 C32 1.401(5)
C31 C34 1.516(5)
C32 H32A 0.9500
C33 H33A 0.9800
C33 H33B 0.9800
C33 H33C 0.9800
C34 H34A 0.9800
C34 H34B 0.9800
C34 H34C 0.9800
C35 C36 1.376(6)
C35 C40 1.413(5)
C36 C37 1.386(6)
C36 H36A 0.9500
C37 C38 1.400(5)
C37 C41 1.506(6)
C38 C39 1.372(6)
C38 H38A 0.9500
C39 C40 1.388(6)
C39 C42 1.518(5)
C40 H40A 0.9500
C41 H41A 0.9800
C41 H41B 0.9800
C41 H41C 0.9800
C42 H42A 0.9800
C42 H42B 0.9800
C42 H42C 0.9800
C43 C44 1.389(5)
C43 C48 1.397(5)
C44 C45 1.384(5)
C44 H44A 0.9500
C45 C46 1.382(5)
C45 C49 1.510(5)
C46 C47 1.391(6)
C46 H46A 0.9500
C47 C48 1.395(5)
C47 C50 1.513(5)
C48 H48A 0.9500
C49 H49A 0.9800
C49 H49B 0.9800
C49 H49C 0.9800
C50 H50A 0.9800
C50 H50B 0.9800
C50 H50C 0.9800
O1W H1WA 0.8400
O1W H1WB 0.8434
O2W H2WA 0.8442
O2W H2WB 0.8399

loop_
_geom_hbond_atom_site_label_D
_geom_hbond_atom_site_label_H
_geom_hbond_atom_site_label_A
_geom_hbond_distance_DH
_geom_hbond_distance_HA
_geom_hbond_distance_DA
_geom_hbond_angle_DHA
_geom_hbond_site_symmetry_A
O1W H1WB O3 0.84 2.03 2.839(4) 162.0 1_455
O2W H2WA O1 0.84 1.91 2.738(4) 165.2 .
O1W H1WA O2 0.84 1.99 2.786(4) 157.5 1_455
O2W H2WB O1W 0.84 2.13 2.850(5) 143.6 .

loop_
_cod_related_entry_id
_cod_related_entry_database
_cod_related_entry_code
1 ChemSpider 30661240
